data_7000025
loop_
_publ_author_name
'Li, Feng'
'Delgado, Rita'
'Costa, Judite'
'Drew, Michael G. B.'
'Felix, Vitor'

_publ_section_title
;
 Ditopic hexaazamacrocycles containing pyridine: synthesis, protonation
 and complexation studies.
;
_journal_issue 1
_journal_name_full 'Dalton transactions (Cambridge, England : 2003)'
_journal_page_first 82
_journal_page_last 91
_journal_paper_doi 10.1039/b415718d
_journal_year 2005
_chemical_formula_sum 'C68 H104 Cl8 Cu2 N22 Ni2 O33'
_chemical_formula_weight 2285.83
_chemical_name_common (Cu2((20)Py2N4)(CH3CN)4).(Ni((20)Py2N4)).(SO4)2(CLO4)2.0.25H2O
_chemical_name_systematic
;
?
;
_space_group_IT_number 63
_symmetry_space_group_name_Hall '-C 2c 2'
_symmetry_space_group_name_H-M 'C m c m'
_atom_sites_solution_hydrogens geom
_atom_sites_solution_primary direct
_atom_sites_solution_secondary difmap
_audit_creation_method SHELXL-97
_cell_angle_alpha 90.00
_cell_angle_beta 90.00
_cell_angle_gamma 90.00
_cell_formula_units_Z 4
_cell_length_a 44.912(53)
_cell_length_b 12.707(14)
_cell_length_c 17.266(19)
_cell_measurement_temperature 293(2)
_cell_volume 9854(19)
_computing_data_reduction 'W. Kabsch, J. Appl. Crystallogr. 21,916,1983'
_computing_molecular_graphics 'PLATON (Spek, 1999)'
_computing_publication_material 'SHELXL-97 (Sheldrick, 1997)'
_computing_structure_refinement 'SHELXL-97 (Sheldrick, 1997)'
_computing_structure_solution 'SHELXS-97 (Sheldrick, 1990)'
_diffrn_ambient_temperature 293(2)
_diffrn_measured_fraction_theta_full 0.490
_diffrn_measured_fraction_theta_max 0.490
_diffrn_measurement_device_type 'MAR research image plate system'
_diffrn_radiation_monochromator graphite
_diffrn_radiation_source 'fine-focus sealed tube'
_diffrn_radiation_type MoK\a
_diffrn_radiation_wavelength 0.71073
_diffrn_reflns_av_R_equivalents 0.1041
_diffrn_reflns_av_sigmaI/netI 0.0765
_diffrn_reflns_limit_h_max 55
_diffrn_reflns_limit_h_min 0
_diffrn_reflns_limit_k_max 15
_diffrn_reflns_limit_k_min 0
_diffrn_reflns_limit_l_max 21
_diffrn_reflns_limit_l_min 0
_diffrn_reflns_number 9095
_diffrn_reflns_theta_full 26.10
_diffrn_reflns_theta_max 26.10
_diffrn_reflns_theta_min 2.04
_exptl_absorpt_coefficient_mu 1.107
_exptl_absorpt_correction_T_max 1.000
_exptl_absorpt_correction_T_min 0.711
_exptl_absorpt_correction_type 'Empirical (DIFABS)'
_exptl_crystal_density_diffrn 1.541
_exptl_crystal_density_method 'not measured'
_exptl_crystal_F_000 4720
_refine_diff_density_max 1.052
_refine_diff_density_min -0.722
_refine_diff_density_rms 0.127
_refine_ls_extinction_method none
_refine_ls_goodness_of_fit_ref 1.141
_refine_ls_hydrogen_treatment mixed
_refine_ls_matrix_type full
_refine_ls_number_parameters 316
_refine_ls_number_reflns 5038
_refine_ls_number_restraints 19
_refine_ls_restrained_S_all 1.143
_refine_ls_R_factor_all 0.2008
_refine_ls_R_factor_gt 0.1258
_refine_ls_shift/su_max 0.028
_refine_ls_shift/su_mean 0.000
_refine_ls_structure_factor_coef Fsqd
_refine_ls_weighting_details 'w=1/[\s^2^(Fo^2^)+(0.1696P)^2^+82.4281P] where P=(Fo^2^+2Fc^2^)/3'
_refine_ls_weighting_scheme calc
_refine_ls_wR_factor_gt 0.3246
_refine_ls_wR_factor_ref 0.3624
_reflns_number_gt 3078
_reflns_number_total 5038
_reflns_threshold_expression >2sigma(I)
_cod_data_source_file b415718d.txt
_cod_data_source_block compound_2
_cod_depositor_comments
;
The following automatic conversions were performed:

'_refine_ls_weighting_scheme' value 'calc
w=1/[\s^2^(Fo^2^)+(0.1696P)^2^+82.4281P] where P=(Fo^2^+2Fc^2^)/3'
was changed to 'calc'. New tag '_refine_ls_weighting_details' was
created. The value of the new tag was set to
'w=1/[\s^2^(Fo^2^)+(0.1696P)^2^+82.4281P] where P=(Fo^2^+2Fc^2^)/3'.

Automatic conversion script
Id: cif_fix_values 3143 2015-03-26 13:38:13Z robertas 
;
_cod_database_code 7000025

loop_
_symmetry_equiv_pos_as_xyz
'x, y, z'
'-x, y, z'
'-x, -y, z+1/2'
'x, -y, z+1/2'
'x+1/2, y+1/2, z'
'-x+1/2, y+1/2, z'
'-x+1/2, -y+1/2, z+1/2'
'x+1/2, -y+1/2, z+1/2'
'-x, -y, -z'
'x, -y, -z'
'x, y, -z-1/2'
'-x, y, -z-1/2'
'-x+1/2, -y+1/2, -z'
'x+1/2, -y+1/2, -z'
'x+1/2, y+1/2, -z-1/2'
'-x+1/2, y+1/2, -z-1/2'

loop_
_atom_site_label
_atom_site_type_symbol
_atom_site_fract_x
_atom_site_fract_y
_atom_site_fract_z
_atom_site_U_iso_or_equiv
_atom_site_adp_type
_atom_site_occupancy
_atom_site_calc_flag
_atom_site_refinement_flags
_atom_site_disorder_assembly
_atom_site_disorder_group
Ni1 Ni 0.18392(4) 0.5000 0.0000 0.0608(6) Uani 1 d S . .
N11 N 0.2285(3) 0.5000 0.0000 0.060(3) Uani 1 d S . .
C12 C 0.2428(2) 0.4831(9) 0.0678(6) 0.068(3) Uani 1 d . . .
C13 C 0.2738(3) 0.4822(9) 0.0678(11) 0.099(5) Uani 1 d . . .
H13 H 0.2840 0.4696 0.1136 0.119 Uiso 1 calc R . .
C14 C 0.2894(5) 0.5000 0.0000 0.131(12) Uani 1 d S . .
H14 H 0.3101 0.5000 0.0000 0.158 Uiso 1 calc SR . .
C15 C 0.2215(4) 0.4662(11) 0.1347(6) 0.106(6) Uani 1 d . . .
H15A H 0.2306 0.4195 0.1722 0.128 Uiso 1 calc R . .
H15B H 0.2177 0.5331 0.1600 0.128 Uiso 1 calc R . .
N16 N 0.1932(3) 0.4213(9) 0.1091(6) 0.087(3) Uani 1 d . . .
H16 H 0.1789 0.4399 0.1437 0.105 Uiso 1 calc R . .
C17 C 0.1958(4) 0.3002(13) 0.1088(12) 0.150(9) Uani 1 d . . .
H17A H 0.1928 0.2735 0.1609 0.180 Uiso 1 calc R . .
H17B H 0.2155 0.2798 0.0919 0.180 Uiso 1 calc R . .
C18 C 0.1711(5) 0.2497(12) 0.0513(10) 0.122(6) Uani 1 d . . .
H18A H 0.1669 0.1776 0.0664 0.146 Uiso 1 calc R . .
H18B H 0.1527 0.2895 0.0546 0.146 Uiso 1 calc R . .
C19 C 0.1814(4) 0.2520(11) -0.0213(13) 0.122(6) Uani 1 d . . .
H19A H 0.1727 0.1945 -0.0505 0.147 Uiso 1 calc R . .
H19B H 0.2028 0.2420 -0.0206 0.147 Uiso 1 calc R . .
N20 N 0.1744(2) 0.3519(7) -0.0599(7) 0.085(3) Uani 1 d . . .
H20 H 0.1861 0.3530 -0.1029 0.102 Uiso 1 calc R . .
C21 C 0.1433(3) 0.3568(10) -0.0896(7) 0.085(4) Uani 1 d . . .
H21A H 0.1346 0.2869 -0.0886 0.102 Uiso 1 calc R . .
H21B H 0.1435 0.3809 -0.1429 0.102 Uiso 1 calc R . .
C22 C 0.0782(4) 0.5000 0.0000 0.099(7) Uani 1 d S . .
H22 H 0.0574 0.5000 0.0000 0.118 Uiso 1 calc SR . .
C23 C 0.0937(3) 0.4279(13) -0.0406(8) 0.093(4) Uani 1 d . . .
H23 H 0.0836 0.3762 -0.0682 0.111 Uiso 1 calc R . .
C24 C 0.1247(3) 0.4299(9) -0.0416(7) 0.068(3) Uani 1 d . . .
N25 N 0.1393(3) 0.5000 0.0000 0.064(3) Uani 1 d S . .
Cu1 Cu 0.06132(4) 0.10616(13) 0.2500 0.0514(5) Uani 1 d S . .
N41 N 0.0538(2) 0.2537(8) 0.2500 0.040(2) Uani 1 d S . .
C42 C 0.0503(2) 0.3048(7) 0.3177(6) 0.050(2) Uani 1 d . . .
C43 C 0.0411(2) 0.4070(8) 0.3187(7) 0.062(3) Uani 1 d . . .
H43 H 0.0383 0.4418 0.3655 0.074 Uiso 1 calc R . .
C44 C 0.0360(3) 0.4581(11) 0.2500 0.059(4) Uani 1 d S . .
H44 H 0.0291 0.5271 0.2500 0.071 Uiso 1 calc SR . .
C45 C 0.0586(2) 0.2383(8) 0.3865(6) 0.063(3) Uani 1 d . . .
H45A H 0.0790 0.2536 0.4017 0.076 Uiso 1 calc R . .
H45B H 0.0457 0.2553 0.4298 0.076 Uiso 1 calc R . .
N46 N 0.05582(17) 0.1248(6) 0.3676(4) 0.053(2) Uani 1 d . . .
H46 H 0.0715 0.0920 0.3905 0.064 Uiso 1 calc R . .
C47 C 0.0285(2) 0.0771(8) 0.4017(5) 0.056(3) Uani 1 d . . .
H47A H 0.0280 0.0909 0.4569 0.068 Uiso 1 calc R . .
H47B H 0.0289 0.0014 0.3942 0.068 Uiso 1 calc R . .
C48 C 0.0000 0.1232(11) 0.3631(8) 0.054(3) Uani 1 d S . .
H48A H 0.0000 0.1064 0.3083 0.065 Uiso 1 calc SR . .
H48B H 0.0000 0.1992 0.3684 0.065 Uiso 1 calc SR . .
N200 N 0.0610(3) -0.0459(11) 0.2500 0.073(4) Uiso 1 d SD . .
C201 C 0.0658(5) -0.1354(11) 0.2500 0.122(8) Uiso 1 d SD . .
C202 C 0.0701(7) -0.2495(12) 0.2500 0.181(13) Uiso 1 d SD . .
H20A H 0.0910 -0.2651 0.2495 0.218 Uiso 1 calc SR . .
H20B H 0.0609 -0.2793 0.2048 0.218 Uiso 0.50 calc PR . .
H20C H 0.0612 -0.2791 0.2956 0.218 Uiso 0.50 calc PR . .
Cl1 Cl 0.0000 -0.3021(4) 0.4193(3) 0.0751(12) Uani 1 d SD . .
O11 O 0.0000 -0.344(3) 0.4938(11) 0.265(15) Uani 1 d SD . .
O12 O 0.0000 -0.1949(8) 0.4161(14) 0.30(2) Uani 1 d SD . .
O13 O -0.0205(5) -0.353(2) 0.3763(16) 0.337(16) Uani 1 d D . .
Cl2 Cl 0.12531(8) 0.4311(4) 0.2500 0.0703(11) Uani 1 d SD . .
O21 O 0.1205(2) 0.3711(9) 0.1828(5) 0.118(4) Uani 1 d D . .
O22 O 0.1055(3) 0.5156(10) 0.2500 0.118(5) Uani 1 d SD . .
O23 O 0.15493(18) 0.4700(9) 0.2500 0.075(3) Uani 1 d SD . .
Cl3 Cl 0.11335(12) 0.0000 0.5000 0.173(4) Uani 1 d SD . .
O31 O 0.1135(7) 0.0935(14) 0.4581(15) 0.160(10) Uiso 0.50 d PD . .
O32 O 0.1374(4) 0.012(2) 0.5501(13) 0.157(10) Uiso 0.50 d PD . .
O33 O 0.0963(8) 0.077(2) 0.537(2) 0.205(14) Uiso 0.50 d PD . .
O34 O 0.0825(3) 0.0000 0.5000 0.41(3) Uiso 1 d SD . .
Cl4 Cl 0.28583(14) 0.2561(4) 0.2500 0.0986(16) Uani 1 d SD . .
O41 O 0.3078(3) 0.1794(12) 0.2500 0.121(5) Uani 1 d SD . .
O42 O 0.2703(4) 0.2385(13) 0.3189(9) 0.225(9) Uani 1 d D . .
O43 O 0.2924(7) 0.3629(9) 0.2500 0.213(12) Uani 1 d SD . .
N100 N 0.1098(3) 0.1246(13) 0.2500 0.094(5) Uiso 1 d SD . .
C101 C 0.1330(4) 0.0850(19) 0.2500 0.29(3) Uiso 1 d SD . .
C102 C 0.1635(5) 0.044(3) 0.2500 0.39(4) Uiso 1 d SD . .
H10A H 0.1718 0.0508 0.1990 0.471 Uiso 0.50 calc PR . .
H10B H 0.1634 -0.0282 0.2651 0.471 Uiso 0.50 calc PR . .
H10C H 0.1754 0.0842 0.2859 0.471 Uiso 0.50 calc PR . .
O400 O 0.0000(5) -0.158(4) 0.279(6) 0.36(5) Uiso 0.50 d SPR . .

loop_
_atom_site_aniso_label
_atom_site_aniso_U_11
_atom_site_aniso_U_22
_atom_site_aniso_U_33
_atom_site_aniso_U_23
_atom_site_aniso_U_13
_atom_site_aniso_U_12
Ni1 0.0532(10) 0.0668(12) 0.0625(12) 0.0209(10) 0.000 0.000
N11 0.057(7) 0.084(9) 0.038(6) -0.015(6) 0.000 0.000
C12 0.077(7) 0.069(7) 0.057(7) -0.005(5) -0.026(6) 0.021(6)
C13 0.082(9) 0.045(7) 0.170(17) -0.010(8) -0.062(10) 0.004(6)
C14 0.066(13) 0.060(13) 0.27(4) 0.011(19) 0.000 0.000
C15 0.208(18) 0.079(9) 0.032(6) -0.010(6) -0.016(9) 0.066(11)
N16 0.091(7) 0.109(9) 0.062(6) 0.020(6) 0.025(6) 0.038(7)
C17 0.113(11) 0.125(14) 0.21(2) 0.129(15) -0.058(13) -0.020(10)
C18 0.20(2) 0.076(10) 0.093(12) 0.002(9) 0.008(13) -0.003(11)
C19 0.107(11) 0.065(9) 0.20(2) 0.027(11) -0.007(12) 0.009(8)
N20 0.095(7) 0.060(6) 0.101(8) 0.021(6) 0.031(7) 0.002(5)
C21 0.126(11) 0.067(7) 0.062(8) -0.004(6) 0.006(8) -0.002(8)
C22 0.067(11) 0.18(2) 0.050(11) 0.021(13) 0.000 0.000
C23 0.078(8) 0.138(13) 0.061(8) 0.021(8) -0.003(7) -0.034(8)
C24 0.069(7) 0.068(7) 0.066(7) 0.015(6) 0.003(6) -0.009(6)
N25 0.053(6) 0.044(7) 0.095(10) 0.007(7) 0.000 0.000
Cu1 0.0564(10) 0.0486(10) 0.0492(10) 0.000 0.000 0.0115(8)
N41 0.045(5) 0.047(6) 0.030(5) 0.000 0.000 -0.004(4)
C42 0.046(5) 0.048(6) 0.058(6) -0.006(5) -0.006(4) -0.004(4)
C43 0.061(6) 0.053(6) 0.071(7) -0.021(6) -0.004(5) -0.002(5)
C44 0.060(8) 0.038(7) 0.081(11) 0.000 0.000 -0.003(6)
C45 0.071(6) 0.070(7) 0.048(6) -0.004(5) -0.018(5) -0.008(5)
N46 0.056(5) 0.061(5) 0.043(4) 0.002(4) -0.011(4) 0.009(4)
C47 0.075(7) 0.054(6) 0.040(5) 0.007(4) -0.002(5) 0.008(5)
C48 0.058(8) 0.051(8) 0.054(8) 0.007(6) 0.000 0.000
Cl1 0.074(2) 0.078(3) 0.074(3) -0.024(2) 0.000 0.000
O11 0.28(3) 0.37(4) 0.15(2) 0.11(2) 0.000 0.000
O12 0.68(7) 0.087(14) 0.15(2) -0.020(13) 0.000 0.000
O13 0.33(3) 0.28(2) 0.40(4) -0.10(2) -0.20(3) -0.039(19)
Cl2 0.051(2) 0.102(3) 0.058(2) 0.000 0.000 -0.016(2)
O21 0.095(7) 0.151(10) 0.108(8) -0.055(7) 0.005(6) -0.035(6)
O22 0.075(8) 0.112(11) 0.169(16) 0.000 0.000 0.019(8)
O23 0.061(6) 0.109(9) 0.055(6) 0.000 0.000 -0.029(6)
Cl3 0.053(3) 0.274(10) 0.192(8) 0.152(8) 0.000 0.000
Cl4 0.129(4) 0.070(3) 0.097(4) 0.000 0.000 0.038(3)
O41 0.132(12) 0.134(13) 0.098(10) 0.000 0.000 0.057(10)
O42 0.27(2) 0.179(15) 0.225(17) 0.027(12) 0.150(15) 0.086(14)
O43 0.35(4) 0.090(14) 0.20(2) 0.000 0.000 -0.025(17)

loop_
_atom_type_symbol
_atom_type_description
_atom_type_scat_dispersion_real
_atom_type_scat_dispersion_imag
_atom_type_scat_source
C C 0.0033 0.0016 'International Tables Vol C Tables 4.2.6.8 and 6.1.1.4'
H H 0.0000 0.0000 'International Tables Vol C Tables 4.2.6.8 and 6.1.1.4'
N N 0.0061 0.0033 'International Tables Vol C Tables 4.2.6.8 and 6.1.1.4'
O O 0.0106 0.0060 'International Tables Vol C Tables 4.2.6.8 and 6.1.1.4'
Cu Cu 0.3201 1.2651 'International Tables Vol C Tables 4.2.6.8 and 6.1.1.4'
Cl Cl 0.1484 0.1585 'International Tables Vol C Tables 4.2.6.8 and 6.1.1.4'
Ni Ni 0.3393 1.1124 'International Tables Vol C Tables 4.2.6.8 and 6.1.1.4'

loop_
_geom_angle_atom_site_label_1
_geom_angle_atom_site_label_2
_geom_angle_atom_site_label_3
_geom_angle
_geom_angle_site_symmetry_1
_geom_angle_site_symmetry_3
_geom_angle_publ_flag
N11 Ni1 N25 180.0 . . ?
N11 Ni1 N16 78.9(3) . . ?
N25 Ni1 N16 101.1(3) . . ?
N11 Ni1 N16 78.9(3) . 10_565 ?
N25 Ni1 N16 101.1(3) . 10_565 ?
N16 Ni1 N16 157.9(6) . 10_565 ?
N11 Ni1 N20 101.2(3) . . ?
N25 Ni1 N20 78.8(3) . . ?
N16 Ni1 N20 92.9(4) . . ?
N16 Ni1 N20 91.4(4) 10_565 . ?
N11 Ni1 N20 101.2(3) . 10_565 ?
N25 Ni1 N20 78.8(3) . 10_565 ?
N16 Ni1 N20 91.4(4) . 10_565 ?
N16 Ni1 N20 92.9(4) 10_565 10_565 ?
N20 Ni1 N20 157.6(6) . 10_565 ?
C12 N11 C12 123.3(13) . 10_565 ?
C12 N11 Ni1 118.3(7) . . ?
C12 N11 Ni1 118.3(7) 10_565 . ?
N11 C12 C13 118.4(12) . . ?
N11 C12 C15 112.4(10) . . ?
C13 C12 C15 129.2(12) . . ?
C14 C13 C12 120.4(16) . . ?
C13 C14 C13 119(2) 10_565 . ?
N16 C15 C12 112.0(9) . . ?
C15 N16 C17 109.0(10) . . ?
C15 N16 Ni1 104.4(8) . . ?
C17 N16 Ni1 118.1(10) . . ?
N16 C17 C18 110.2(11) . . ?
C19 C18 C17 109.1(18) . . ?
C18 C19 N20 111.7(15) . . ?
C19 N20 C21 113.1(11) . . ?
C19 N20 Ni1 119.2(11) . . ?
C21 N20 Ni1 108.0(7) . . ?
N20 C21 C24 111.0(10) . . ?
C23 C22 C23 117.7(19) 10_565 . ?
C22 C23 C24 120.8(15) . . ?
N25 C24 C23 120.2(12) . . ?
N25 C24 C21 116.2(10) . . ?
C23 C24 C21 123.6(12) . . ?
C24 N25 C24 120.4(13) . 10_565 ?
C24 N25 Ni1 119.8(7) . . ?
C24 N25 Ni1 119.8(7) 10_565 . ?
N41 Cu1 N200 169.4(5) . . ?
N41 Cu1 N46 82.3(2) . 11_556 ?
N200 Cu1 N46 96.5(2) . 11_556 ?
N41 Cu1 N46 82.3(2) . . ?
N200 Cu1 N46 96.5(2) . . ?
N46 Cu1 N46 160.9(4) 11_556 . ?
N41 Cu1 N100 94.0(5) . . ?
N200 Cu1 N100 96.6(6) . . ?
N46 Cu1 N100 96.1(2) 11_556 . ?
N46 Cu1 N100 96.1(2) . . ?
C42 N41 C42 120.4(11) . 11_556 ?
C42 N41 Cu1 119.7(6) . . ?
C42 N41 Cu1 119.7(6) 11_556 . ?
N41 C42 C43 120.4(10) . . ?
N41 C42 C45 112.6(8) . . ?
C43 C42 C45 126.9(9) . . ?
C42 C43 C44 119.4(10) . . ?
C43 C44 C43 119.7(13) 11_556 . ?
N46 C45 C42 110.5(8) . . ?
C45 N46 C47 112.2(8) . . ?
C45 N46 Cu1 108.6(6) . . ?
C47 N46 Cu1 116.2(6) . . ?
N46 C47 C48 110.8(8) . . ?
C47 C48 C47 110.5(11) . 2 ?
C201 N200 Cu1 169.0(14) . . ?
N200 C201 C202 177(2) . . ?
O13 Cl1 O13 86(2) . 2 ?
O13 Cl1 O12 117.3(14) . . ?
O13 Cl1 O12 117.3(14) 2 . ?
O13 Cl1 O11 108.8(18) . . ?
O13 Cl1 O11 108.8(18) 2 . ?
O12 Cl1 O11 115(2) . . ?
O22 Cl2 O21 108.6(6) . . ?
O22 Cl2 O21 108.6(6) . 11_556 ?
O21 Cl2 O21 111.4(10) . 11_556 ?
O22 Cl2 O23 109.2(8) . . ?
O21 Cl2 O23 109.4(5) . . ?
O21 Cl2 O23 109.4(5) 11_556 . ?
O34 Cl3 O32 140.8(11) . . ?
O34 Cl3 O32 140.8(11) . 10_556 ?
O32 Cl3 O32 78(2) . 10_556 ?
O34 Cl3 O31 90.2(13) . . ?
O32 Cl3 O31 103.0(18) . . ?
O32 Cl3 O31 76.6(16) 10_556 . ?
O34 Cl3 O31 90.2(13) . 10_556 ?
O32 Cl3 O31 76.6(16) . 10_556 ?
O32 Cl3 O31 103.0(18) 10_556 10_556 ?
O31 Cl3 O31 180(2) . 10_556 ?
O34 Cl3 O33 56.8(18) . 10_556 ?
O32 Cl3 O33 142(2) . 10_556 ?
O32 Cl3 O33 93(2) 10_556 10_556 ?
O31 Cl3 O33 111(2) . 10_556 ?
O31 Cl3 O33 69.4(19) 10_556 10_556 ?
O34 Cl3 O33 56.8(18) . . ?
O32 Cl3 O33 93(2) . . ?
O32 Cl3 O33 142(2) 10_556 . ?
O31 Cl3 O33 69.4(19) . . ?
O31 Cl3 O33 111(2) 10_556 . ?
O33 Cl3 O33 114(4) 10_556 . ?
Cl3 O31 O33 55.5(10) . . ?
Cl3 O31 O32 51.7(9) . 10_556 ?
O33 O31 O32 105.5(13) . 10_556 ?
Cl3 O32 O31 51.7(9) . 10_556 ?
Cl3 O32 O32 50.8(11) . 10_556 ?
O31 O32 O32 77.4(17) 10_556 10_556 ?
O34 O33 Cl3 61.1(10) . . ?
O34 O33 O31 84.5(19) . . ?
Cl3 O33 O31 55.1(10) . . ?
O33 O34 O33 124(2) . 10_556 ?
O33 O34 Cl3 62.0(10) . . ?
O33 O34 Cl3 62.0(10) 10_556 . ?
O41 Cl4 O43 122.4(16) . . ?
O41 Cl4 O42 104.0(8) . 11_556 ?
O43 Cl4 O42 105.3(10) . 11_556 ?
O41 Cl4 O42 104.0(8) . . ?
O43 Cl4 O42 105.3(10) . . ?
O42 Cl4 O42 117(2) 11_556 . ?
C101 N100 Cu1 148.1(16) . . ?
N100 C101 C102 174.9(17) . . ?

loop_
_geom_bond_atom_site_label_1
_geom_bond_atom_site_label_2
_geom_bond_distance
_geom_bond_site_symmetry_2
_geom_bond_publ_flag
Ni1 N11 2.004(12) . ?
Ni1 N25 2.005(12) . ?
Ni1 N16 2.173(10) . ?
Ni1 N16 2.173(10) 10_565 ?
Ni1 N20 2.189(11) . ?
Ni1 N20 2.189(11) 10_565 ?
N11 C12 1.352(11) . ?
N11 C12 1.352(11) 10_565 ?
C12 C13 1.390(17) . ?
C12 C15 1.516(18) . ?
C13 C14 1.382(19) . ?
C14 C13 1.382(19) 10_565 ?
C15 N16 1.461(18) . ?
N16 C17 1.543(19) . ?
C17 C18 1.62(2) . ?
C18 C19 1.34(2) . ?
C19 N20 1.467(17) . ?
N20 C21 1.491(16) . ?
C21 C24 1.500(17) . ?
C22 C23 1.348(17) 10_565 ?
C22 C23 1.348(17) . ?
C23 C24 1.392(17) . ?
C24 N25 1.319(13) . ?
N25 C24 1.319(13) 10_565 ?
Cu1 N41 1.904(10) . ?
Cu1 N200 1.932(14) . ?
Cu1 N46 2.059(8) 11_556 ?
Cu1 N46 2.059(8) . ?
Cu1 N100 2.190(14) . ?
N41 C42 1.347(11) . ?
N41 C42 1.347(11) 11_556 ?
C42 C43 1.364(13) . ?
C42 C45 1.506(14) . ?
C43 C44 1.370(13) . ?
C44 C43 1.370(13) 11_556 ?
C45 N46 1.485(13) . ?
N46 C47 1.490(12) . ?
C47 C48 1.557(12) . ?
C48 C47 1.557(12) 2 ?
N200 C201 1.1573(16) . ?
C201 C202 1.4633(19) . ?
Cl1 O13 1.350(9) . ?
Cl1 O13 1.350(9) 2 ?
Cl1 O12 1.363(9) . ?
Cl1 O11 1.395(10) . ?
Cl2 O22 1.395(8) . ?
Cl2 O21 1.405(7) . ?
Cl2 O21 1.405(7) 11_556 ?
Cl2 O23 1.419(7) . ?
Cl3 O34 1.386(10) . ?
Cl3 O32 1.391(10) . ?
Cl3 O32 1.391(10) 10_556 ?
Cl3 O31 1.391(10) . ?
Cl3 O31 1.391(10) 10_556 ?
Cl3 O33 1.397(10) 10_556 ?
Cl3 O33 1.397(10) . ?
O31 O33 1.59(4) . ?
O31 O32 1.72(3) 10_556 ?
O32 O31 1.72(3) 10_556 ?
O32 O32 1.76(4) 10_556 ?
O33 O34 1.32(4) . ?
O34 O33 1.32(4) 10_556 ?
Cl4 O41 1.386(8) . ?
Cl4 O43 1.389(9) . ?
Cl4 O42 1.398(9) 11_556 ?
Cl4 O42 1.398(9) . ?
N100 C101 1.1578(15) . ?
C101 C102 1.4638(18) . ?
O400 O400 1.0(2) 11_556 ?
